data_7020777
loop_
_publ_author_name
'Fleming, Conor G. E.'
'Slawin, Alexandra M. Z.'
'Athukorala Arachchige, Kasun S.'
'Randall, Rebecca'
'B\"uhl, Michael'
'Kilian, Petr'

_publ_section_title
;
 Synthetic and computational study of geminally bis(supermesityl)
 substituted phosphorus compounds.
;
_journal_issue 5
_journal_name_full 'Dalton transactions (Cambridge, England : 2003)'
_journal_page_first 1437
_journal_page_last 1450
_journal_paper_doi 10.1039/c2dt31971c
_journal_volume 42
_journal_year 2013
_chemical_formula_moiety 'C32 H51 P S'
_chemical_formula_sum 'C32 H51 P S'
_chemical_formula_weight 498.79
_space_group_IT_number 2
_symmetry_cell_setting triclinic
_symmetry_Int_Tables_number 2
_symmetry_space_group_name_Hall '-P 1'
_symmetry_space_group_name_H-M 'P -1'
_atom_sites_solution_hydrogens geom
_atom_sites_solution_primary direct
_atom_sites_solution_secondary difmap
_cell_angle_alpha 108.860(7)
_cell_angle_beta 100.484(9)
_cell_angle_gamma 105.905(8)
_cell_formula_units_Z 2
_cell_length_a 9.398(5)
_cell_length_b 12.868(7)
_cell_length_c 14.381(7)
_cell_measurement_reflns_used 4845
_cell_measurement_temperature 125
_cell_measurement_theta_max 26.37
_cell_measurement_theta_min 1.57
_cell_volume 1511.2(14)
_computing_cell_refinement 'CrystalClear-SM Expert 2.0 r5'
_computing_data_collection 'CrystalClear-SM Expert 2.0 r5 (Rigaku, 2010)'
_computing_data_reduction 'CrystalClear-SM Expert 2.0 r5'
_computing_molecular_graphics 'CrystalStructure 4.0'
_computing_publication_material 'CrystalStructure 4.0 (Rigaku, 2010)'
_computing_structure_refinement 'SHELXL97 (Sheldrick, 2008)'
_computing_structure_solution 'SHELXS97 (Sheldrick, 2008)'
_diffrn_ambient_temperature 125
_diffrn_detector_area_resol_mean 29.257
_diffrn_measured_fraction_theta_full 0.991
_diffrn_measured_fraction_theta_max 0.991
_diffrn_measurement_device_type 'Rigaku Saturn70'
_diffrn_measurement_method \w
_diffrn_radiation_type 'Mo K\a'
_diffrn_radiation_wavelength 0.71075
_diffrn_reflns_av_R_equivalents 0.1206
_diffrn_reflns_limit_h_max 11
_diffrn_reflns_limit_h_min -11
_diffrn_reflns_limit_k_max 15
_diffrn_reflns_limit_k_min -15
_diffrn_reflns_limit_l_max 15
_diffrn_reflns_limit_l_min -17
_diffrn_reflns_number 11741
_diffrn_reflns_theta_full 25.00
_diffrn_reflns_theta_max 25.00
_diffrn_standards_number 0
_exptl_absorpt_coefficient_mu 0.177
_exptl_absorpt_correction_T_max 0.995
_exptl_absorpt_correction_T_min 0.409
_exptl_absorpt_correction_type multi-scan
_exptl_absorpt_process_details 'REQAB (Rigaku, 1998)'
_exptl_crystal_colour colorless
_exptl_crystal_density_diffrn 1.096
_exptl_crystal_density_method 'not measured'
_exptl_crystal_description platelet
_exptl_crystal_F_000 548.00
_exptl_crystal_size_max 0.210
_exptl_crystal_size_mid 0.060
_exptl_crystal_size_min 0.030
_refine_diff_density_max 0.430
_refine_diff_density_min -0.350
_refine_ls_extinction_method none
_refine_ls_goodness_of_fit_ref 1.172
_refine_ls_hydrogen_treatment constr
_refine_ls_number_parameters 308
_refine_ls_number_reflns 5281
_refine_ls_number_restraints 0
_refine_ls_R_factor_gt 0.1342
_refine_ls_shift/su_max 0.000
_refine_ls_structure_factor_coef Fsqd
_refine_ls_weighting_details 'w = 1/[\s^2^(Fo^2^)+(0.0636P)^2^+4.2261P] where P=(Fo^2^+2Fc^2^)/3'
_refine_ls_weighting_scheme calc
_refine_ls_wR_factor_ref 0.2935
_reflns_number_gt 3448
_reflns_number_total 5281
_reflns_threshold_expression F^2^>2.0\s(F^2^)
_cod_data_source_file c2dt31971c.txt
_cod_data_source_block 8
_cod_original_cell_volume 1511.2(13)
_cod_database_code 7020777

loop_
_symmetry_equiv_pos_site_id
_symmetry_equiv_pos_as_xyz
1 +X,+Y,+Z
2 -X,-Y,-Z

loop_
_atom_site_label
_atom_site_type_symbol
_atom_site_fract_x
_atom_site_fract_y
_atom_site_fract_z
_atom_site_U_iso_or_equiv
_atom_site_adp_type
_atom_site_occupancy
_atom_site_symmetry_multiplicity
_atom_site_calc_flag
_atom_site_refinement_flags
S1 S 0.82425(9) 0.20432(6) 0.26972(7) 0.0527(3) Uani 1.0 2 d .
P1 P 0.73656(8) 0.32132(6) 0.25383(5) 0.0343(2) Uani 1.0 2 d .
C1 C 0.8807(3) 0.46793(18) 0.28800(18) 0.0271(8) Uani 1.0 2 d .
C2 C 0.8730(3) 0.5633(2) 0.37097(18) 0.0300(8) Uani 1.0 2 d .
C3 C 0.9920(3) 0.6728(2) 0.40820(19) 0.0330(8) Uani 1.0 2 d .
C4 C 1.1166(3) 0.6934(2) 0.36903(19) 0.0311(8) Uani 1.0 2 d .
C5 C 1.1200(3) 0.6016(2) 0.28942(19) 0.0333(8) Uani 1.0 2 d .
C6 C 1.0075(3) 0.4891(2) 0.2450(2) 0.0375(9) Uani 1.0 2 d .
C7 C 0.7466(3) 0.5595(2) 0.42782(19) 0.0327(8) Uani 1.0 2 d .
C8 C 0.7652(3) 0.4928(3) 0.4973(2) 0.0456(10) Uani 1.0 2 d .
C9 C 0.5832(3) 0.5152(3) 0.3527(2) 0.0394(9) Uani 1.0 2 d .
C10 C 0.7620(3) 0.6819(3) 0.5030(3) 0.0469(11) Uani 1.0 2 d .
C11 C 1.2501(3) 0.8135(3) 0.4128(3) 0.0431(10) Uani 1.0 2 d .
C12 C 1.2208(4) 0.9060(3) 0.4980(3) 0.0729(14) Uani 1.0 2 d .
C13 C 1.4003(4) 0.7976(3) 0.4577(3) 0.0592(12) Uani 1.0 2 d .
C14 C 1.2680(4) 0.8573(3) 0.3272(2) 0.0478(10) Uani 1.0 2 d .
C15 C 1.0471(4) 0.3995(3) 0.1582(3) 0.0531(12) Uani 1.0 2 d .
C16 C 0.9126(4) 0.2938(3) 0.0722(3) 0.0571(12) Uani 1.0 2 d .
C17 C 1.1628(4) 0.3552(3) 0.2140(3) 0.0710(14) Uani 1.0 2 d .
C18 C 1.1339(5) 0.4672(4) 0.0999(3) 0.1167(19) Uani 1.0 2 d .
C19 C 0.5804(3) 0.2814(2) 0.13602(19) 0.0320(8) Uani 1.0 2 d .
C20 C 0.4375(3) 0.18510(19) 0.09256(18) 0.0282(8) Uani 1.0 2 d .
C21 C 0.3476(3) 0.1683(2) -0.00460(19) 0.0323(8) Uani 1.0 2 d .
C22 C 0.3827(3) 0.2406(2) -0.05762(19) 0.0316(8) Uani 1.0 2 d .
C23 C 0.5171(3) 0.3403(2) -0.0071(2) 0.0404(9) Uani 1.0 2 d .
C24 C 0.6133(3) 0.3584(2) 0.0865(2) 0.0333(8) Uani 1.0 2 d .
C25 C 0.3709(3) 0.09627(19) 0.14052(19) 0.0332(8) Uani 1.0 2 d .
C26 C 0.4108(4) 0.1532(3) 0.2571(2) 0.0426(10) Uani 1.0 2 d .
C27 C 0.1938(3) 0.0412(3) 0.0979(3) 0.0454(10) Uani 1.0 2 d .
C28 C 0.4313(3) -0.0050(2) 0.1101(2) 0.0400(9) Uani 1.0 2 d .
C29 C 0.2851(3) 0.2140(2) -0.16433(19) 0.0342(9) Uani 1.0 2 d .
C30 C 0.1446(5) 0.1003(3) -0.2075(3) 0.0744(14) Uani 1.0 2 d .
C31 C 0.3788(4) 0.1981(4) -0.2395(3) 0.0736(14) Uani 1.0 2 d .
C32 C 0.2269(4) 0.3132(3) -0.1627(3) 0.0707(13) Uani 1.0 2 d .
H1 H 0.6843 0.3347 0.3090 0.0412 Uiso 1.0 2 calc R
H3 H 0.9873 0.7362 0.4629 0.0396 Uiso 1.0 2 calc R
H5 H 1.2051 0.6155 0.2624 0.0400 Uiso 1.0 2 calc R
H8A H 0.7407 0.4097 0.4548 0.0547 Uiso 1.0 2 calc R
H8B H 0.6945 0.4994 0.5395 0.0547 Uiso 1.0 2 calc R
H8C H 0.8722 0.5265 0.5422 0.0547 Uiso 1.0 2 calc R
H9A H 0.5086 0.5224 0.3917 0.0473 Uiso 1.0 2 calc R
H9B H 0.5551 0.4326 0.3074 0.0473 Uiso 1.0 2 calc R
H9C H 0.5820 0.5624 0.3112 0.0473 Uiso 1.0 2 calc R
H10A H 0.8622 0.7174 0.5565 0.0563 Uiso 1.0 2 calc R
H10B H 0.6782 0.6737 0.5349 0.0563 Uiso 1.0 2 calc R
H10C H 0.7555 0.7325 0.4652 0.0563 Uiso 1.0 2 calc R
H12A H 1.3073 0.9811 0.5238 0.0874 Uiso 1.0 2 calc R
H12B H 1.2119 0.8801 0.5544 0.0874 Uiso 1.0 2 calc R
H12C H 1.1244 0.9159 0.4701 0.0874 Uiso 1.0 2 calc R
H13A H 1.4877 0.8719 0.4818 0.0711 Uiso 1.0 2 calc R
H13B H 1.4177 0.7364 0.4044 0.0711 Uiso 1.0 2 calc R
H13C H 1.3913 0.7744 0.5155 0.0711 Uiso 1.0 2 calc R
H14A H 1.2889 0.7998 0.2728 0.0574 Uiso 1.0 2 calc R
H14B H 1.3543 0.9328 0.3554 0.0574 Uiso 1.0 2 calc R
H14C H 1.1722 0.8674 0.2987 0.0574 Uiso 1.0 2 calc R
H16A H 0.9544 0.2454 0.0251 0.0685 Uiso 1.0 2 calc R
H16B H 0.8458 0.3224 0.0342 0.0685 Uiso 1.0 2 calc R
H16C H 0.8520 0.2466 0.1027 0.0685 Uiso 1.0 2 calc R
H17A H 1.2570 0.4223 0.2593 0.0852 Uiso 1.0 2 calc R
H17B H 1.1897 0.2987 0.1626 0.0852 Uiso 1.0 2 calc R
H17C H 1.1140 0.3171 0.2550 0.0852 Uiso 1.0 2 calc R
H18A H 1.1424 0.4106 0.0384 0.1400 Uiso 1.0 2 calc R
H18B H 1.2378 0.5203 0.1453 0.1400 Uiso 1.0 2 calc R
H18C H 1.0757 0.5129 0.0796 0.1400 Uiso 1.0 2 calc R
H21 H 0.2545 0.1014 -0.0369 0.0387 Uiso 1.0 2 calc R
H23 H 0.5428 0.3961 -0.0370 0.0485 Uiso 1.0 2 calc R
H24 H 0.7055 0.4260 0.1183 0.0399 Uiso 1.0 2 calc R
H26A H 0.5234 0.1825 0.2877 0.0511 Uiso 1.0 2 calc R
H26B H 0.3614 0.0949 0.2825 0.0511 Uiso 1.0 2 calc R
H26C H 0.3732 0.2187 0.2762 0.0511 Uiso 1.0 2 calc R
H27A H 0.1494 0.1027 0.1174 0.0545 Uiso 1.0 2 calc R
H27B H 0.1552 -0.0169 0.1264 0.0545 Uiso 1.0 2 calc R
H27C H 0.1635 0.0024 0.0227 0.0545 Uiso 1.0 2 calc R
H28A H 0.5448 0.0263 0.1342 0.0480 Uiso 1.0 2 calc R
H28B H 0.3959 -0.0466 0.0350 0.0480 Uiso 1.0 2 calc R
H28C H 0.3919 -0.0596 0.1416 0.0480 Uiso 1.0 2 calc R
H30A H 0.0780 0.1061 -0.1624 0.0893 Uiso 1.0 2 calc R
H30B H 0.1793 0.0343 -0.2113 0.0893 Uiso 1.0 2 calc R
H30C H 0.0863 0.0876 -0.2766 0.0893 Uiso 1.0 2 calc R
H31A H 0.4143 0.1327 -0.2415 0.0884 Uiso 1.0 2 calc R
H31B H 0.4686 0.2704 -0.2175 0.0884 Uiso 1.0 2 calc R
H31C H 0.3141 0.1808 -0.3082 0.0884 Uiso 1.0 2 calc R
H32A H 0.3154 0.3867 -0.1394 0.0848 Uiso 1.0 2 calc R
H32B H 0.1635 0.3217 -0.1156 0.0848 Uiso 1.0 2 calc R
H32C H 0.1641 0.2954 -0.2321 0.0848 Uiso 1.0 2 calc R

loop_
_atom_site_aniso_label
_atom_site_aniso_U_11
_atom_site_aniso_U_22
_atom_site_aniso_U_33
_atom_site_aniso_U_12
_atom_site_aniso_U_13
_atom_site_aniso_U_23
S1 0.0494(4) 0.0429(3) 0.0646(5) 0.0165(3) 0.0027(4) 0.0274(3)
P1 0.0356(4) 0.0323(3) 0.0300(4) 0.0069(3) 0.0021(3) 0.0146(3)
C1 0.0233(11) 0.0260(10) 0.0279(11) 0.0017(9) -0.0016(10) 0.0165(8)
C2 0.0313(12) 0.0326(11) 0.0242(11) 0.0062(10) 0.0035(10) 0.0158(9)
C3 0.0415(12) 0.0314(11) 0.0255(12) 0.0149(10) 0.0084(10) 0.0097(10)
C4 0.0297(12) 0.0268(11) 0.0284(12) 0.0021(10) 0.0026(10) 0.0103(9)
C5 0.0284(11) 0.0359(11) 0.0341(13) 0.0065(10) 0.0094(10) 0.0161(10)
C6 0.0412(13) 0.0382(12) 0.0316(13) 0.0100(11) 0.0061(11) 0.0178(10)
C7 0.0282(11) 0.0430(12) 0.0312(12) 0.0140(10) 0.0103(10) 0.0182(10)
C8 0.0411(14) 0.0593(15) 0.0376(14) 0.0097(13) 0.0154(11) 0.0257(11)
C9 0.0346(12) 0.0452(13) 0.0408(14) 0.0141(11) 0.0147(11) 0.0182(11)
C10 0.0361(13) 0.0512(15) 0.0482(17) 0.0173(12) 0.0150(12) 0.0103(13)
C11 0.0421(14) 0.0312(12) 0.0465(15) 0.0010(12) 0.0130(12) 0.0138(11)
C12 0.081(2) 0.0351(16) 0.071(2) -0.0116(17) 0.0358(17) 0.0026(15)
C13 0.0365(16) 0.0530(15) 0.0615(18) -0.0190(14) -0.0084(14) 0.0313(13)
C14 0.0411(14) 0.0393(12) 0.0610(16) -0.0010(12) 0.0158(12) 0.0300(11)
C15 0.0581(16) 0.0536(17) 0.0276(15) 0.0101(15) 0.0154(13) -0.0018(14)
C16 0.0517(17) 0.0387(16) 0.0357(18) 0.0024(14) -0.0015(15) -0.0216(15)
C17 0.0441(14) 0.0763(19) 0.063(3) 0.0372(13) -0.0004(15) -0.0138(18)
C18 0.178(4) 0.068(3) 0.065(2) -0.003(3) 0.0869(18) -0.0092(19)
C19 0.0378(12) 0.0305(11) 0.0273(12) 0.0133(10) 0.0075(10) 0.0111(9)
C20 0.0300(11) 0.0265(10) 0.0250(12) 0.0130(9) 0.0033(10) 0.0066(9)
C21 0.0294(11) 0.0351(11) 0.0342(13) 0.0181(9) 0.0072(10) 0.0117(10)
C22 0.0337(11) 0.0379(11) 0.0270(12) 0.0193(9) 0.0084(10) 0.0124(10)
C23 0.0466(14) 0.0307(11) 0.0414(14) 0.0069(11) 0.0021(12) 0.0228(9)
C24 0.0272(11) 0.0329(11) 0.0401(14) 0.0102(9) 0.0058(10) 0.0175(10)
C25 0.0333(12) 0.0292(10) 0.0414(13) 0.0069(10) 0.0136(10) 0.0214(9)
C26 0.0500(15) 0.0345(12) 0.0382(14) 0.0006(12) 0.0144(12) 0.0194(10)
C27 0.0323(13) 0.0468(14) 0.0541(16) 0.0061(12) 0.0114(12) 0.0235(12)
C28 0.0449(14) 0.0322(11) 0.0430(14) 0.0077(11) 0.0117(12) 0.0208(10)
C29 0.0379(13) 0.0303(11) 0.0262(13) 0.0079(10) 0.0040(11) 0.0078(10)
C30 0.082(3) 0.0667(17) 0.0539(18) 0.0044(18) -0.0155(18) 0.0360(13)
C31 0.0555(17) 0.119(3) 0.0532(19) 0.0389(17) 0.0160(15) 0.0367(17)
C32 0.087(2) 0.0570(15) 0.064(3) 0.0420(14) -0.0016(18) 0.0187(14)

loop_
_atom_type_symbol
_atom_type_description
_atom_type_scat_dispersion_real
_atom_type_scat_dispersion_imag
_atom_type_scat_source
C C 0.0033 0.0016
;
International Tables for Crystallography
(1992, Vol. C, Tables 4.2.6.8 and 6.1.1.4)
;
H H 0.0000 0.0000
;
International Tables for Crystallography
(1992, Vol. C, Table 6.1.1.4)
;
P P 0.1023 0.0942
;
International Tables for Crystallography
(1992, Vol. C, Tables 4.2.6.8 and 6.1.1.4)
;
S S 0.1246 0.1234
;
International Tables for Crystallography
(1992, Vol. C, Tables 4.2.6.8 and 6.1.1.4)
;

loop_
_geom_angle_atom_site_label_1
_geom_angle_atom_site_label_2
_geom_angle_atom_site_label_3
_geom_angle
_geom_angle_publ_flag
S1 P1 C1 114.75(10) yes
S1 P1 C19 119.59(9) yes
C1 P1 C19 110.23(13) yes
P1 C1 C2 116.3(2) yes
P1 C1 C6 124.08(17) yes
C2 C1 C6 119.20(19) yes
C1 C2 C3 118.1(3) yes
C1 C2 C7 127.46(19) yes
C3 C2 C7 114.4(2) yes
C2 C3 C4 123.1(3) yes
C3 C4 C5 117.5(2) yes
C3 C4 C11 122.8(3) yes
C5 C4 C11 119.7(3) yes
C4 C5 C6 124.6(3) yes
C1 C6 C5 117.4(3) yes
C1 C6 C15 129.2(2) yes
C5 C6 C15 113.2(3) yes
C2 C7 C8 109.8(3) yes
C2 C7 C9 111.8(3) yes
C2 C7 C10 113.6(2) yes
C8 C7 C9 115.0(3) yes
C8 C7 C10 103.7(3) yes
C9 C7 C10 102.7(3) yes
C4 C11 C12 111.6(3) yes
C4 C11 C13 108.3(3) yes
C4 C11 C14 110.0(2) yes
C12 C11 C13 109.0(3) yes
C12 C11 C14 108.5(3) yes
C13 C11 C14 109.5(3) yes
C6 C15 C16 118.6(3) yes
C6 C15 C17 107.0(3) yes
C6 C15 C18 108.7(3) yes
C16 C15 C17 110.1(3) yes
C16 C15 C18 104.4(3) yes
C17 C15 C18 107.7(3) yes
P1 C19 C20 128.1(3) yes
P1 C19 C24 113.19(16) yes
C20 C19 C24 118.7(3) yes
C19 C20 C21 115.8(3) yes
C19 C20 C25 127.0(3) yes
C21 C20 C25 117.26(18) yes
C20 C21 C22 125.98(19) yes
C21 C22 C23 115.9(3) yes
C21 C22 C29 123.26(19) yes
C23 C22 C29 120.8(3) yes
C22 C23 C24 120.4(3) yes
C19 C24 C23 122.8(2) yes
C20 C25 C26 112.95(18) yes
C20 C25 C27 110.9(3) yes
C20 C25 C28 109.4(3) yes
C26 C25 C27 107.0(3) yes
C26 C25 C28 109.8(3) yes
C27 C25 C28 106.46(19) yes
C22 C29 C30 113.1(3) yes
C22 C29 C31 110.3(3) yes
C22 C29 C32 110.0(3) yes
C30 C29 C31 105.7(3) yes
C30 C29 C32 107.8(3) yes
C31 C29 C32 109.7(3) yes
S1 P1 H1 103.287 no
C1 P1 H1 103.292 no
C19 P1 H1 103.293 no
C2 C3 H3 118.460 no
C4 C3 H3 118.463 no
C4 C5 H5 117.674 no
C6 C5 H5 117.677 no
C7 C8 H8A 109.470 no
C7 C8 H8B 109.472 no
C7 C8 H8C 109.471 no
H8A C8 H8B 109.471 no
H8A C8 H8C 109.474 no
H8B C8 H8C 109.470 no
C7 C9 H9A 109.470 no
C7 C9 H9B 109.471 no
C7 C9 H9C 109.472 no
H9A C9 H9B 109.473 no
H9A C9 H9C 109.470 no
H9B C9 H9C 109.472 no
C7 C10 H10A 109.468 no
C7 C10 H10B 109.471 no
C7 C10 H10C 109.472 no
H10A C10 H10B 109.472 no
H10A C10 H10C 109.474 no
H10B C10 H10C 109.470 no
C11 C12 H12A 109.469 no
C11 C12 H12B 109.472 no
C11 C12 H12C 109.473 no
H12A C12 H12B 109.471 no
H12A C12 H12C 109.474 no
H12B C12 H12C 109.469 no
C11 C13 H13A 109.471 no
C11 C13 H13B 109.472 no
C11 C13 H13C 109.474 no
H13A C13 H13B 109.472 no
H13A C13 H13C 109.471 no
H13B C13 H13C 109.468 no
C11 C14 H14A 109.467 no
C11 C14 H14B 109.474 no
C11 C14 H14C 109.469 no
H14A C14 H14B 109.472 no
H14A C14 H14C 109.473 no
H14B C14 H14C 109.473 no
C15 C16 H16A 109.471 no
C15 C16 H16B 109.472 no
C15 C16 H16C 109.473 no
H16A C16 H16B 109.469 no
H16A C16 H16C 109.467 no
H16B C16 H16C 109.475 no
C15 C17 H17A 109.469 no
C15 C17 H17B 109.472 no
C15 C17 H17C 109.472 no
H17A C17 H17B 109.474 no
H17A C17 H17C 109.470 no
H17B C17 H17C 109.471 no
C15 C18 H18A 109.469 no
C15 C18 H18B 109.474 no
C15 C18 H18C 109.470 no
H18A C18 H18B 109.469 no
H18A C18 H18C 109.473 no
H18B C18 H18C 109.472 no
C20 C21 H21 117.009 no
C22 C21 H21 117.016 no
C22 C23 H23 119.786 no
C24 C23 H23 119.787 no
C19 C24 H24 118.609 no
C23 C24 H24 118.608 no
C25 C26 H26A 109.468 no
C25 C26 H26B 109.470 no
C25 C26 H26C 109.473 no
H26A C26 H26B 109.477 no
H26A C26 H26C 109.471 no
H26B C26 H26C 109.468 no
C25 C27 H27A 109.471 no
C25 C27 H27B 109.474 no
C25 C27 H27C 109.472 no
H27A C27 H27B 109.469 no
H27A C27 H27C 109.470 no
H27B C27 H27C 109.470 no
C25 C28 H28A 109.473 no
C25 C28 H28B 109.472 no
C25 C28 H28C 109.469 no
H28A C28 H28B 109.473 no
H28A C28 H28C 109.474 no
H28B C28 H28C 109.467 no
C29 C30 H30A 109.471 no
C29 C30 H30B 109.471 no
C29 C30 H30C 109.471 no
H30A C30 H30B 109.472 no
H30A C30 H30C 109.475 no
H30B C30 H30C 109.467 no
C29 C31 H31A 109.469 no
C29 C31 H31B 109.472 no
C29 C31 H31C 109.472 no
H31A C31 H31B 109.471 no
H31A C31 H31C 109.475 no
H31B C31 H31C 109.470 no
C29 C32 H32A 109.467 no
C29 C32 H32B 109.475 no
C29 C32 H32C 109.470 no
H32A C32 H32B 109.470 no
H32A C32 H32C 109.475 no
H32B C32 H32C 109.470 no

loop_
_geom_bond_atom_site_label_1
_geom_bond_atom_site_label_2
_geom_bond_distance
_geom_bond_publ_flag
S1 P1 1.9576(15) yes
P1 C1 1.842(3) yes
P1 C19 1.846(3) yes
C1 C2 1.438(4) yes
C1 C6 1.441(4) yes
C2 C3 1.398(3) yes
C2 C7 1.558(4) yes
C3 C4 1.388(4) yes
C4 C5 1.366(4) yes
C4 C11 1.543(4) yes
C5 C6 1.392(3) yes
C6 C15 1.582(5) yes
C7 C8 1.530(5) yes
C7 C9 1.539(4) yes
C7 C10 1.545(4) yes
C11 C12 1.534(5) yes
C11 C13 1.537(5) yes
C11 C14 1.527(5) yes
C15 C16 1.542(4) yes
C15 C17 1.570(6) yes
C15 C18 1.569(6) yes
C19 C20 1.419(3) yes
C19 C24 1.397(5) yes
C20 C21 1.410(4) yes
C20 C25 1.565(4) yes
C21 C22 1.393(5) yes
C22 C23 1.394(3) yes
C22 C29 1.513(4) yes
C23 C24 1.387(4) yes
C25 C26 1.521(4) yes
C25 C27 1.533(4) yes
C25 C28 1.529(4) yes
C29 C30 1.525(4) yes
C29 C31 1.513(5) yes
C29 C32 1.515(5) yes
P1 H1 1.000 no
C3 H3 0.950 no
C5 H5 0.950 no
C8 H8A 0.980 no
C8 H8B 0.980 no
C8 H8C 0.980 no
C9 H9A 0.980 no
C9 H9B 0.980 no
C9 H9C 0.980 no
C10 H10A 0.980 no
C10 H10B 0.980 no
C10 H10C 0.980 no
C12 H12A 0.980 no
C12 H12B 0.980 no
C12 H12C 0.980 no
C13 H13A 0.980 no
C13 H13B 0.980 no
C13 H13C 0.980 no
C14 H14A 0.980 no
C14 H14B 0.980 no
C14 H14C 0.980 no
C16 H16A 0.980 no
C16 H16B 0.980 no
C16 H16C 0.980 no
C17 H17A 0.980 no
C17 H17B 0.980 no
C17 H17C 0.980 no
C18 H18A 0.980 no
C18 H18B 0.980 no
C18 H18C 0.980 no
C21 H21 0.950 no
C23 H23 0.950 no
C24 H24 0.950 no
C26 H26A 0.980 no
C26 H26B 0.980 no
C26 H26C 0.980 no
C27 H27A 0.980 no
C27 H27B 0.980 no
C27 H27C 0.980 no
C28 H28A 0.980 no
C28 H28B 0.980 no
C28 H28C 0.980 no
C30 H30A 0.980 no
C30 H30B 0.980 no
C30 H30C 0.980 no
C31 H31A 0.980 no
C31 H31B 0.980 no
C31 H31C 0.980 no
C32 H32A 0.980 no
C32 H32B 0.980 no
C32 H32C 0.980 no

loop_
_geom_contact_atom_site_label_1
_geom_contact_atom_site_label_2
_geom_contact_distance
_geom_contact_publ_flag
_geom_contact_site_symmetry_2
S1 C16 3.540(5) no .
P1 C7 3.235(3) no .
P1 C8 3.397(3) no .
P1 C9 3.278(4) no .
P1 C15 3.488(4) no .
P1 C16 3.313(4) no .
P1 C25 3.508(3) no .
P1 C26 3.247(4) no .
C1 C4 2.836(3) no .
C1 C8 3.332(5) no .
C1 C9 3.250(5) no .
C1 C16 3.309(5) no .
C1 C17 3.522(5) no .
C1 C24 3.077(4) no .
C2 C5 2.783(4) no .
C3 C6 2.800(4) no .
C3 C8 3.430(5) no .
C3 C10 2.766(5) no .
C3 C12 2.871(4) no .
C3 C13 3.564(5) no .
C5 C13 3.041(3) no .
C5 C14 3.019(4) no .
C5 C17 3.166(5) no .
C5 C18 2.764(5) no .
C6 C24 3.575(4) no .
C9 C19 3.553(4) no .
C16 C19 3.387(5) no .
C16 C24 3.166(5) no .
C19 C22 2.850(4) no .
C19 C26 3.118(5) no .
C19 C28 3.432(4) no .
C20 C23 2.833(5) no .
C21 C24 2.707(3) no .
C21 C27 2.824(5) no .
C21 C28 3.343(5) no .
C21 C30 2.886(5) no .
C21 C31 3.575(6) no .
C21 C32 3.591(6) no .
C23 C31 3.061(5) no .
C23 C32 3.053(5) no .
C21 C28 3.537(5) no 2_655
C28 C21 3.537(5) no 2_655
S1 H8A 3.4696 no .
S1 H16C 2.6688 no .
S1 H17C 2.7944 no .
S1 H26A 2.8314 no .
S1 H28A 2.8099 no .
P1 H8A 2.7309 no .
P1 H9B 2.5794 no .
P1 H16B 3.4976 no .
P1 H16C 2.6269 no .
P1 H17C 3.5594 no .
P1 H24 2.7214 no .
P1 H26A 2.5287 no .
P1 H26C 3.4219 no .
P1 H28A 3.3942 no .
C1 H3 3.2892 no .
C1 H5 3.2750 no .
C1 H8A 3.1329 no .
C1 H8C 3.5067 no .
C1 H9B 3.0453 no .
C1 H9C 3.3788 no .
C1 H16B 3.4275 no .
C1 H16C 3.1139 no .
C1 H17C 3.3041 no .
C1 H24 2.4812 no .
C2 H1 2.7320 no .
C2 H8A 2.7647 no .
C2 H8B 3.3731 no .
C2 H8C 2.6549 no .
C2 H9A 3.4027 no .
C2 H9B 2.8012 no .
C2 H9C 2.7088 no .
C2 H10A 2.8012 no .
C2 H10B 3.4288 no .
C2 H10C 2.7837 no .
C2 H24 3.3236 no .
C3 H5 3.2080 no .
C3 H8C 3.2407 no .
C3 H9C 3.5457 no .
C3 H10A 2.6274 no .
C3 H10C 2.7186 no .
C3 H12B 2.7532 no .
C3 H12C 2.7906 no .
C3 H13C 3.4745 no .
C3 H14C 3.5801 no .
C4 H12A 3.3852 no .
C4 H12B 2.7375 no .
C4 H12C 2.7337 no .
C4 H13A 3.3481 no .
C4 H13B 2.6467 no .
C4 H13C 2.7040 no .
C4 H14A 2.6899 no .
C4 H14B 3.3617 no .
C4 H14C 2.7072 no .
C5 H3 3.2093 no .
C5 H13B 2.7153 no .
C5 H13C 3.3494 no .
C5 H14A 2.7192 no .
C5 H14C 3.2744 no .
C5 H17A 2.8909 no .
C5 H17C 3.5149 no .
C5 H18B 2.5858 no .
C5 H18C 2.7630 no .
C6 H1 3.5933 no .
C6 H16A 3.4991 no .
C6 H16B 2.9049 no .
C6 H16C 2.8895 no .
C6 H17A 2.7069 no .
C6 H17B 3.3916 no .
C6 H17C 2.6999 no .
C6 H18A 3.4050 no .
C6 H18B 2.8162 no .
C6 H18C 2.6611 no .
C6 H24 2.8166 no .
C7 H1 2.6730 no .
C7 H3 2.5619 no .
C8 H1 2.6257 no .
C8 H3 3.4943 no .
C8 H9A 2.7949 no .
C8 H9B 2.7912 no .
C8 H9C 3.4127 no .
C8 H10A 2.5673 no .
C8 H10B 2.6018 no .
C8 H10C 3.2863 no .
C9 H1 2.6781 no .
C9 H8A 2.7898 no .
C9 H8B 2.7927 no .
C9 H8C 3.4143 no .
C9 H10A 3.2809 no .
C9 H10B 2.5528 no .
C9 H10C 2.5879 no .
C9 H26C 3.4682 no .
C10 H3 2.2794 no .
C10 H8A 3.2843 no .
C10 H8B 2.5105 no .
C10 H8C 2.6548 no .
C10 H9A 2.5016 no .
C10 H9B 3.2779 no .
C10 H9C 2.6391 no .
C11 H3 2.7155 no .
C11 H5 2.6196 no .
C12 H3 2.4704 no .
C12 H13A 2.7000 no .
C12 H13B 3.3495 no .
C12 H13C 2.6673 no .
C12 H14A 3.3367 no .
C12 H14B 2.6563 no .
C12 H14C 2.6736 no .
C13 H5 2.8735 no .
C13 H12A 2.6882 no .
C13 H12B 2.6774 no .
C13 H12C 3.3503 no .
C13 H14A 2.6861 no .
C13 H14B 2.6860 no .
C13 H14C 3.3511 no .
C14 H5 2.7959 no .
C14 H12A 2.6549 no .
C14 H12B 3.3353 no .
C14 H12C 2.6785 no .
C14 H13A 2.6616 no .
C14 H13B 2.7160 no .
C14 H13C 3.3486 no .
C15 H5 2.5323 no .
C15 H24 3.2880 no .
C16 H17A 3.3870 no .
C16 H17B 2.6647 no .
C16 H17C 2.8193 no .
C16 H18A 2.4977 no .
C16 H18B 3.3029 no .
C16 H18C 2.7729 no .
C16 H24 2.9449 no .
C17 H5 3.0857 no .
C17 H16A 2.6974 no .
C17 H16B 3.3978 no .
C17 H16C 2.7683 no .
C17 H18A 2.8264 no .
C17 H18B 2.6032 no .
C17 H18C 3.3756 no .
C18 H5 2.3235 no .
C18 H16A 2.6200 no .
C18 H16B 2.6193 no .
C18 H16C 3.3277 no .
C18 H17A 2.6805 no .
C18 H17B 2.7389 no .
C18 H17C 3.3877 no .
C19 H9B 2.6982 no .
C19 H16B 3.1226 no .
C19 H16C 2.8064 no .
C19 H21 3.2478 no .
C19 H23 3.2919 no .
C19 H26A 2.9166 no .
C19 H26C 3.1820 no .
C19 H28A 3.1986 no .
C20 H1 3.1342 no .
C20 H9B 3.3725 no .
C20 H24 3.2762 no .
C20 H26A 2.7882 no .
C20 H26B 3.4101 no .
C20 H26C 2.7404 no .
C20 H27A 2.7574 no .
C20 H27B 3.3966 no .
C20 H27C 2.7163 no .
C20 H28A 2.6936 no .
C20 H28B 2.7157 no .
C20 H28C 3.3769 no .
C21 H23 3.2296 no .
C21 H27A 2.9226 no .
C21 H27C 2.5430 no .
C21 H28B 3.1285 no .
C21 H30A 2.7984 no .
C21 H30B 2.7915 no .
C21 H31A 3.4843 no .
C21 H32B 3.5130 no .
C22 H24 3.2609 no .
C22 H30A 2.7377 no .
C22 H30B 2.7344 no .
C22 H30C 3.3680 no .
C22 H31A 2.6737 no .
C22 H31B 2.6751 no .
C22 H31C 3.3295 no .
C22 H32A 2.6690 no .
C22 H32B 2.6723 no .
C22 H32C 3.3276 no .
C23 H16B 3.1241 no .
C23 H21 3.2140 no .
C23 H31A 3.3183 no .
C23 H31B 2.7714 no .
C23 H32A 2.7584 no .
C23 H32B 3.3117 no .
C24 H1 3.2772 no .
C24 H9B 3.2030 no .
C24 H9C 3.5648 no .
C24 H16B 2.5458 no .
C24 H16C 2.9921 no .
C25 H1 3.4057 no .
C25 H21 2.6158 no .
C26 H1 2.7393 no .
C26 H9B 3.2525 no .
C26 H27A 2.6414 no .
C26 H27B 2.6279 no .
C26 H27C 3.3125 no .
C26 H28A 2.7294 no .
C26 H28B 3.3403 no .
C26 H28C 2.6409 no .
C27 H21 2.4114 no .
C27 H26A 3.3128 no .
C27 H26B 2.5884 no .
C27 H26C 2.6765 no .
C27 H28A 3.3131 no .
C27 H28B 2.6156 no .
C27 H28C 2.6390 no .
C28 H21 3.3083 no .
C28 H26A 2.6758 no .
C28 H26B 2.6886 no .
C28 H26C 3.3440 no .
C28 H27A 3.3124 no .
C28 H27B 2.6150 no .
C28 H27C 2.6418 no .
C29 H21 2.6879 no .
C29 H23 2.6855 no .
C30 H21 2.4772 no .
C30 H31A 2.6149 no .
C30 H31B 3.2846 no .
C30 H31C 2.5715 no .
C30 H32A 3.3111 no .
C30 H32B 2.6635 no .
C30 H32C 2.6082 no .
C31 H23 2.9608 no .
C31 H30A 3.2826 no .
C31 H30B 2.6046 no .
C31 H30C 2.5875 no .
C31 H32A 2.6765 no .
C31 H32B 3.3227 no .
C31 H32C 2.6500 no .
C32 H23 2.8786 no .
C32 H30A 2.6509 no .
C32 H30B 3.3100 no .
C32 H30C 2.6251 no .
C32 H31A 3.3232 no .
C32 H31B 2.6724 no .
C32 H31C 2.6531 no .
H1 H8A 1.9019 no .
H1 H8B 3.2744 no .
H1 H8C 3.2503 no .
H1 H9A 3.3190 no .
H1 H9B 1.9763 no .
H1 H9C 3.3169 no .
H1 H24 3.3309 no .
H1 H26A 2.0084 no .
H1 H26B 3.5448 no .
H1 H26C 2.7652 no .
H3 H8C 3.2549 no .
H3 H10A 1.9708 no .
H3 H10B 3.2421 no .
H3 H10C 2.1724 no .
H3 H12A 3.4364 no .
H3 H12B 2.2114 no .
H3 H12C 2.2764 no .
H3 H13C 3.5943 no .
H5 H13B 2.3106 no .
H5 H13C 3.3765 no .
H5 H14A 2.2295 no .
H5 H14C 3.2237 no .
H5 H17A 2.6501 no .
H5 H18A 3.2625 no .
H5 H18B 1.8691 no .
H5 H18C 2.4175 no .
H8A H9A 3.0893 no .
H8A H9B 2.6382 no .
H8A H10A 3.5049 no .
H8A H10B 3.4665 no .
H8A H26A 2.9821 no .
H8A H26C 3.5500 no .
H8B H9A 2.6452 no .
H8B H9B 3.0880 no .
H8B H10A 2.7215 no .
H8B H10B 2.3108 no .
H8B H10C 3.4389 no .
H8C H10A 2.4275 no .
H8C H10B 2.9793 no .
H8C H10C 3.5371 no .
H9A H10A 3.4166 no .
H9A H10B 2.2548 no .
H9A H10C 2.7628 no .
H9A H26C 3.4576 no .
H9B H10B 3.4296 no .
H9B H10C 3.5199 no .
H9B H24 3.2735 no .
H9B H26A 3.0617 no .
H9B H26C 2.6533 no .
H9C H10A 3.5417 no .
H9C H10B 2.9099 no .
H9C H10C 2.4387 no .
H9C H24 3.3568 no .
H10A H12B 3.3907 no .
H10C H12C 3.5938 no .
H12A H13A 2.5191 no .
H12A H13B 3.5895 no .
H12A H13C 2.9484 no .
H12A H14A 3.5506 no .
H12A H14B 2.4525 no .
H12A H14C 2.9420 no .
H12B H13A 2.9807 no .
H12B H13B 3.5656 no .
H12B H13C 2.4724 no .
H12B H14B 3.5489 no .
H12B H14C 3.5731 no .
H12C H13A 3.5939 no .
H12C H13C 3.5641 no .
H12C H14A 3.5767 no .
H12C H14B 2.9514 no .
H12C H14C 2.4963 no .
H13A H14A 2.9299 no .
H13A H14B 2.4742 no .
H13A H14C 3.5630 no .
H13B H14A 2.5326 no .
H13B H14B 3.0105 no .
H13B H18B 3.5928 no .
H13C H14A 3.5917 no .
H13C H14B 3.5655 no .
H14A H18B 3.3162 no .
H14A H18C 3.5565 no .
H16A H17A 3.5523 no .
H16A H17B 2.4427 no .
H16A H17C 3.0806 no .
H16A H18A 2.2882 no .
H16A H18B 3.4354 no .
H16A H18C 3.0898 no .
H16B H17B 3.5610 no .
H16B H18A 2.6875 no .
H16B H18B 3.5631 no .
H16B H18C 2.5793 no .
H16B H23 3.3319 no .
H16B H24 2.3408 no .
H16C H17B 2.9546 no .
H16C H17C 2.6846 no .
H16C H18A 3.4336 no .
H16C H24 2.9661 no .
H17A H18A 3.1042 no .
H17A H18B 2.3807 no .
H17A H18C 3.5182 no .
H17B H18A 2.6810 no .
H17B H18B 2.8618 no .
H17C H18B 3.5140 no .
H18C H24 3.5545 no .
H21 H27A 2.5843 no .
H21 H27B 3.3210 no .
H21 H27C 1.8611 no .
H21 H28B 2.9366 no .
H21 H30A 2.2468 no .
H21 H30B 2.2715 no .
H21 H30C 3.4463 no .
H23 H24 2.3138 no .
H23 H31A 3.4083 no .
H23 H31B 2.4178 no .
H23 H32A 2.3126 no .
H23 H32B 3.2964 no .
H26A H27A 3.5589 no .
H26A H27B 3.5072 no .
H26A H28A 2.5435 no .
H26A H28B 3.5889 no .
H26A H28C 2.8920 no .
H26B H27A 2.8565 no .
H26B H27B 2.3798 no .
H26B H27C 3.4949 no .
H26B H28A 3.0428 no .
H26B H28B 3.5555 no .
H26B H28C 2.4621 no .
H26C H27A 2.4887 no .
H26C H27B 2.9658 no .
H26C H27C 3.5688 no .
H26C H28C 3.5486 no .
H27A H28B 3.5254 no .
H27A H28C 3.5309 no .
H27B H28A 3.5248 no .
H27B H28B 2.8671 no .
H27B H28C 2.4222 no .
H27C H28A 3.5345 no .
H27C H28B 2.4257 no .
H27C H28C 2.9407 no .
H27C H30A 3.4090 no .
H27C H30B 3.5444 no .
H30A H31A 3.5164 no .
H30A H31C 3.4748 no .
H30A H32A 3.5590 no .
H30A H32B 2.4840 no .
H30A H32C 2.8961 no .
H30B H31A 2.4166 no .
H30B H31B 3.5161 no .
H30B H31C 2.8520 no .
H30B H32B 3.5608 no .
H30B H32C 3.5064 no .
H30C H31A 2.8903 no .
H30C H31B 3.4826 no .
H30C H31C 2.3518 no .
H30C H32A 3.5132 no .
H30C H32B 2.9395 no .
H30C H32C 2.3969 no .
H31A H32A 3.5718 no .
H31A H32C 3.5426 no .
H31B H32A 2.5019 no .
H31B H32B 3.5700 no .
H31B H32C 2.9436 no .
H31C H32A 2.9545 no .
H31C H32B 3.5427 no .
H31C H32C 2.4525 no .
S1 H10A 3.1640 no 2_766
S1 H12B 3.0956 no 2_766
S1 H30B 2.8979 no 2_655
C1 H8C 3.0152 no 2_766
C1 H32C 3.5019 no 2_665
C2 H8C 3.1604 no 2_766
C2 H32C 3.1398 no 2_665
C3 H8A 3.5126 no 2_766
C3 H8C 3.3705 no 2_766
C3 H32C 2.8945 no 2_665
C4 H8A 3.4479 no 2_766
C4 H8C 3.4772 no 2_766
C4 H32C 3.0601 no 2_665
C5 H8B 3.5391 no 2_766
C5 H8C 3.3412 no 2_766
C5 H32C 3.3785 no 2_665
C6 H8C 3.1528 no 2_766
C8 H9A 3.2592 no 2_666
C8 H13C 3.2766 no 2_766
C8 H17A 3.3771 no 2_766
C8 H17C 3.3666 no 2_766
C9 H8B 3.2621 no 2_666
C9 H13B 3.5437 no 1_455
C9 H17A 2.8436 no 1_455
C10 H17C 3.4590 no 2_766
C12 H13A 3.2614 no 2_876
C12 H31C 3.4755 no 1_666
C13 H8A 3.3613 no 2_766
C13 H12A 3.2685 no 2_876
C13 H14B 3.4511 no 2_876
C13 H26A 3.5116 no 2_766
C13 H26B 3.5783 no 2_766
C14 H13A 3.4772 no 2_876
C14 H26B 3.2459 no 1_665
C14 H28C 3.4529 no 1_665
C14 H30C 3.5872 no 2_665
C14 H31A 3.4182 no 2_765
C16 H27B 3.5747 no 2_655
C16 H27C 3.4194 no 2_655
C16 H28B 3.3244 no 2_655
C16 H28C 3.5783 no 2_655
C17 H8B 3.2357 no 2_766
C17 H8C 3.4584 no 2_766
C17 H9A 3.3628 no 1_655
C17 H9B 3.4216 no 1_655
C17 H26C 3.1733 no 1_655
C17 H27A 3.0490 no 1_655
C18 H18C 3.0761 no 2_765
C18 H23 3.4986 no 2_765
C18 H32B 3.1681 no 1_655
C19 H28B 3.3157 no 2_655
C20 H17B 3.2156 no 1_455
C20 H28A 3.5735 no 2_655
C20 H28B 3.0752 no 2_655
C21 H17B 3.2943 no 1_455
C21 H28A 3.1335 no 2_655
C21 H28B 3.2349 no 2_655
C22 H28A 3.5471 no 2_655
C23 H23 3.4656 no 2_665
C23 H32A 3.1999 no 2_665
C24 H32A 2.9642 no 2_665
C25 H17B 3.4472 no 1_455
C26 H10B 3.4978 no 2_666
C26 H13C 3.1446 no 2_766
C26 H14B 3.5153 no 1_445
C26 H17B 3.5247 no 1_455
C27 H16A 3.2769 no 2_655
C27 H17B 3.1531 no 1_455
C27 H27A 3.5787 no 2_555
C27 H27C 3.2898 no 2_555
C27 H30A 3.2125 no 2_555
C28 H16C 3.5308 no 2_655
C28 H28A 3.4878 no 2_655
C28 H28B 2.9952 no 2_655
C28 H31A 3.2708 no 2_655
C30 H14C 3.2197 no 2_665
C30 H27B 3.2868 no 2_555
C31 H9C 3.5033 no 2_665
C31 H12A 3.4394 no 1_444
C31 H13B 3.4712 no 2_765
C31 H14A 3.2386 no 2_765
C31 H28C 3.5251 no 2_655
C32 H9C 3.5191 no 2_665
C32 H14C 3.5927 no 2_665
C32 H18A 3.0987 no 1_455
C32 H24 3.0614 no 2_665
H1 H13C 3.3528 no 2_766
H3 H32C 3.2084 no 2_665
H5 H31B 3.2929 no 2_765
H8A C3 3.5126 no 2_766
H8A C4 3.4479 no 2_766
H8A C13 3.3613 no 2_766
H8A H8C 3.4921 no 2_766
H8A H9A 3.5888 no 2_666
H8A H13B 3.4464 no 2_766
H8A H13C 2.5633 no 2_766
H8B C5 3.5391 no 2_766
H8B C9 3.2621 no 2_666
H8B C17 3.2357 no 2_766
H8B H9A 2.2961 no 2_666
H8B H9B 3.5884 no 2_666
H8B H10B 3.3453 no 2_666
H8B H13B 3.3326 no 2_766
H8B H13C 3.1774 no 2_766
H8B H17A 2.6415 no 2_766
H8B H17C 2.9620 no 2_766
H8C C1 3.0152 no 2_766
H8C C2 3.1604 no 2_766
H8C C3 3.3705 no 2_766
H8C C4 3.4772 no 2_766
H8C C5 3.3412 no 2_766
H8C C6 3.1528 no 2_766
H8C C17 3.4584 no 2_766
H8C H8A 3.4921 no 2_766
H8C H8C 3.0216 no 2_766
H8C H17A 3.2469 no 2_766
H8C H17C 2.9153 no 2_766
H9A C8 3.2592 no 2_666
H9A C17 3.3628 no 1_455
H9A H8A 3.5888 no 2_666
H9A H8B 2.2961 no 2_666
H9A H9A 3.3687 no 2_666
H9A H10B 3.2443 no 2_666
H9A H13B 3.0613 no 1_455
H9A H17A 2.4456 no 1_455
H9B C17 3.4216 no 1_455
H9B H8B 3.5884 no 2_666
H9B H17A 2.7157 no 1_455
H9B H17B 3.3065 no 1_455
H9C C31 3.5033 no 2_665
H9C C32 3.5191 no 2_665
H9C H13B 3.1467 no 1_455
H9C H17A 2.9008 no 1_455
H9C H18B 3.4420 no 1_455
H9C H31B 2.9803 no 2_665
H9C H31C 3.1964 no 2_665
H9C H32A 3.0066 no 2_665
H9C H32C 3.2060 no 2_665
H10A S1 3.1640 no 2_766
H10A H17C 2.8652 no 2_766
H10B C26 3.4978 no 2_666
H10B H8B 3.3453 no 2_666
H10B H9A 3.2443 no 2_666
H10B H13B 3.2495 no 1_455
H10B H13C 3.3023 no 1_455
H10B H17A 3.5739 no 2_766
H10B H17C 3.2331 no 2_766
H10B H26B 3.4365 no 2_666
H10B H26C 2.8184 no 2_666
H10C H13A 3.4673 no 1_455
H10C H13B 3.1543 no 1_455
H10C H31C 2.8734 no 2_665
H10C H32C 3.4958 no 2_665
H12A C13 3.2685 no 2_876
H12A C31 3.4394 no 1_666
H12A H13A 2.3348 no 2_876
H12A H13B 3.5228 no 2_876
H12A H14B 3.0289 no 2_876
H12A H31A 3.1048 no 1_666
H12A H31C 2.8779 no 1_666
H12B S1 3.0956 no 2_766
H12B H26A 3.4966 no 2_766
H12B H30B 3.4300 no 1_666
H12B H31A 3.3477 no 1_666
H12B H31C 3.4820 no 1_666
H12C H30C 3.0884 no 2_665
H12C H31C 3.5405 no 1_666
H13A C12 3.2614 no 2_876
H13A C14 3.4772 no 2_876
H13A H10C 3.4673 no 1_655
H13A H12A 2.3348 no 2_876
H13A H13A 3.1018 no 2_876
H13A H14B 2.6251 no 2_876
H13A H26B 3.2659 no 2_766
H13A H31C 3.3828 no 2_765
H13B C9 3.5437 no 1_655
H13B C31 3.4712 no 2_765
H13B H8A 3.4464 no 2_766
H13B H8B 3.3326 no 2_766
H13B H9A 3.0613 no 1_655
H13B H9C 3.1467 no 1_655
H13B H10B 3.2495 no 1_655
H13B H10C 3.1543 no 1_655
H13B H12A 3.5228 no 2_876
H13B H31B 3.0528 no 2_765
H13B H31C 3.1854 no 2_765
H13C C8 3.2766 no 2_766
H13C C26 3.1446 no 2_766
H13C H1 3.3528 no 2_766
H13C H8A 2.5633 no 2_766
H13C H8B 3.1774 no 2_766
H13C H10B 3.3023 no 1_655
H13C H14B 3.5047 no 2_876
H13C H26A 2.6227 no 2_766
H13C H26B 2.9851 no 2_766
H13C H26C 3.3448 no 2_766
H14A C31 3.2386 no 2_765
H14A H28C 3.1120 no 1_665
H14A H31A 2.8495 no 2_765
H14A H31B 2.8219 no 2_765
H14A H31C 3.5990 no 2_765
H14B C13 3.4511 no 2_876
H14B C26 3.5153 no 1_665
H14B H12A 3.0289 no 2_876
H14B H13A 2.6251 no 2_876
H14B H13C 3.5047 no 2_876
H14B H26B 2.6100 no 1_665
H14B H28C 3.1866 no 1_665
H14B H31A 3.0867 no 2_765
H14C C30 3.2197 no 2_665
H14C C32 3.5927 no 2_665
H14C H26B 3.0852 no 1_665
H14C H27B 3.2787 no 1_665
H14C H28C 3.5003 no 1_665
H14C H30A 2.9463 no 2_665
H14C H30C 2.6361 no 2_665
H14C H32B 3.3813 no 2_665
H14C H32C 3.0447 no 2_665
H16A C27 3.2769 no 2_655
H16A H27A 3.3200 no 1_655
H16A H27B 2.7995 no 2_655
H16A H27C 2.8698 no 2_655
H16A H28B 3.3242 no 2_655
H16A H28C 3.3533 no 2_655
H16A H30A 3.3157 no 1_655
H16A H32B 3.2551 no 1_655
H16B H18C 3.0881 no 2_765
H16B H28B 3.3501 no 2_655
H16B H28C 3.3304 no 2_655
H16C C28 3.5308 no 2_655
H16C H27C 3.0744 no 2_655
H16C H28B 2.7774 no 2_655
H16C H28C 3.4593 no 2_655
H17A C8 3.3771 no 2_766
H17A C9 2.8436 no 1_655
H17A H8B 2.6415 no 2_766
H17A H8C 3.2469 no 2_766
H17A H9A 2.4456 no 1_655
H17A H9B 2.7157 no 1_655
H17A H9C 2.9008 no 1_655
H17A H10B 3.5739 no 2_766
H17A H26C 3.1614 no 1_655
H17B C20 3.2156 no 1_655
H17B C21 3.2943 no 1_655
H17B C25 3.4472 no 1_655
H17B C26 3.5247 no 1_655
H17B C27 3.1531 no 1_655
H17B H9B 3.3065 no 1_655
H17B H21 3.4376 no 1_655
H17B H26C 2.7819 no 1_655
H17B H27A 2.2922 no 1_655
H17C C8 3.3666 no 2_766
H17C C10 3.4590 no 2_766
H17C H8B 2.9620 no 2_766
H17C H8C 2.9153 no 2_766
H17C H10A 2.8652 no 2_766
H17C H10B 3.2331 no 2_766
H17C H26C 3.0498 no 1_655
H17C H27A 2.9748 no 1_655
H18A C32 3.0987 no 1_655
H18A H18C 2.9940 no 2_765
H18A H23 3.3097 no 2_765
H18A H32A 3.2476 no 1_655
H18A H32B 2.2132 no 1_655
H18B H9C 3.4420 no 1_655
H18B H23 2.9773 no 2_765
H18B H31B 3.0036 no 2_765
H18C C18 3.0761 no 2_765
H18C H16B 3.0881 no 2_765
H18C H18A 2.9940 no 2_765
H18C H18C 2.3327 no 2_765
H18C H32B 3.4802 no 1_655
H18C H32B 3.4905 no 2_665
H21 H17B 3.4376 no 1_455
H21 H27B 3.5581 no 2_555
H21 H28A 3.0640 no 2_655
H21 H28B 3.5419 no 2_655
H23 C18 3.4986 no 2_765
H23 C23 3.4656 no 2_665
H23 H18A 3.3097 no 2_765
H23 H18B 2.9773 no 2_765
H23 H23 2.9291 no 2_665
H23 H32A 2.8579 no 2_665
H23 H32B 3.5737 no 2_665
H24 C32 3.0614 no 2_665
H24 H32A 2.3978 no 2_665
H24 H32B 3.1570 no 2_665
H24 H32C 3.1787 no 2_665
H26A C13 3.5116 no 2_766
H26A H12B 3.4966 no 2_766
H26A H13C 2.6227 no 2_766
H26B C13 3.5783 no 2_766
H26B C14 3.2459 no 1_445
H26B H10B 3.4365 no 2_666
H26B H13A 3.2659 no 2_766
H26B H13C 2.9851 no 2_766
H26B H14B 2.6100 no 1_445
H26B H14C 3.0852 no 1_445
H26C C17 3.1733 no 1_455
H26C H10B 2.8184 no 2_666
H26C H13C 3.3448 no 2_766
H26C H17A 3.1614 no 1_455
H26C H17B 2.7819 no 1_455
H26C H17C 3.0498 no 1_455
H27A C17 3.0490 no 1_455
H27A C27 3.5787 no 2_555
H27A H16A 3.3200 no 1_455
H27A H17B 2.2922 no 1_455
H27A H17C 2.9748 no 1_455
H27A H27C 2.9055 no 2_555
H27A H30A 3.2689 no 2_555
H27B C16 3.5747 no 2_655
H27B C30 3.2868 no 2_555
H27B H14C 3.2787 no 1_445
H27B H16A 2.7995 no 2_655
H27B H21 3.5581 no 2_555
H27B H27C 3.4403 no 2_555
H27B H30A 2.4100 no 2_555
H27B H30B 3.5520 no 2_555
H27B H30C 3.5447 no 2_555
H27C C16 3.4194 no 2_655
H27C C27 3.2898 no 2_555
H27C H16A 2.8698 no 2_655
H27C H16C 3.0744 no 2_655
H27C H27A 2.9055 no 2_555
H27C H27B 3.4403 no 2_555
H27C H27C 3.0031 no 2_555
H27C H30A 3.5877 no 2_555
H28A C20 3.5735 no 2_655
H28A C21 3.1335 no 2_655
H28A C22 3.5471 no 2_655
H28A C28 3.4878 no 2_655
H28A H21 3.0640 no 2_655
H28A H28A 3.5888 no 2_655
H28A H28B 2.6692 no 2_655
H28A H30B 3.0291 no 2_655
H28A H31A 2.9960 no 2_655
H28B C16 3.3244 no 2_655
H28B C19 3.3157 no 2_655
H28B C20 3.0752 no 2_655
H28B C21 3.2349 no 2_655
H28B C28 2.9952 no 2_655
H28B H16A 3.3242 no 2_655
H28B H16B 3.3501 no 2_655
H28B H16C 2.7774 no 2_655
H28B H21 3.5419 no 2_655
H28B H28A 2.6692 no 2_655
H28B H28B 2.5480 no 2_655
H28C C14 3.4529 no 1_445
H28C C16 3.5783 no 2_655
H28C C31 3.5251 no 2_655
H28C H14A 3.1120 no 1_445
H28C H14B 3.1866 no 1_445
H28C H14C 3.5003 no 1_445
H28C H16A 3.3533 no 2_655
H28C H16B 3.3304 no 2_655
H28C H16C 3.4593 no 2_655
H28C H31A 2.6707 no 2_655
H30A C27 3.2125 no 2_555
H30A H14C 2.9463 no 2_665
H30A H16A 3.3157 no 1_455
H30A H27A 3.2689 no 2_555
H30A H27B 2.4100 no 2_555
H30A H27C 3.5877 no 2_555
H30B S1 2.8979 no 2_655
H30B H12B 3.4300 no 1_444
H30B H27B 3.5520 no 2_555
H30B H28A 3.0291 no 2_655
H30C C14 3.5872 no 2_665
H30C H12C 3.0884 no 2_665
H30C H14C 2.6361 no 2_665
H30C H27B 3.5447 no 2_555
H31A C14 3.4182 no 2_765
H31A C28 3.2708 no 2_655
H31A H12A 3.1048 no 1_444
H31A H12B 3.3477 no 1_444
H31A H14A 2.8495 no 2_765
H31A H14B 3.0867 no 2_765
H31A H28A 2.9960 no 2_655
H31A H28C 2.6707 no 2_655
H31B H5 3.2929 no 2_765
H31B H9C 2.9803 no 2_665
H31B H13B 3.0528 no 2_765
H31B H14A 2.8219 no 2_765
H31B H18B 3.0036 no 2_765
H31C C12 3.4755 no 1_444
H31C H9C 3.1964 no 2_665
H31C H10C 2.8734 no 2_665
H31C H12A 2.8779 no 1_444
H31C H12B 3.4820 no 1_444
H31C H12C 3.5405 no 1_444
H31C H13A 3.3828 no 2_765
H31C H13B 3.1854 no 2_765
H31C H14A 3.5990 no 2_765
H32A C23 3.1999 no 2_665
H32A C24 2.9642 no 2_665
H32A H9C 3.0066 no 2_665
H32A H18A 3.2476 no 1_455
H32A H23 2.8579 no 2_665
H32A H24 2.3978 no 2_665
H32B C18 3.1681 no 1_455
H32B H14C 3.3813 no 2_665
H32B H16A 3.2551 no 1_455
H32B H18A 2.2132 no 1_455
H32B H18C 3.4802 no 1_455
H32B H18C 3.4905 no 2_665
H32B H23 3.5737 no 2_665
H32B H24 3.1570 no 2_665
H32C C1 3.5019 no 2_665
H32C C2 3.1398 no 2_665
H32C C3 2.8945 no 2_665
H32C C4 3.0601 no 2_665
H32C C5 3.3785 no 2_665
H32C H3 3.2084 no 2_665
H32C H9C 3.2060 no 2_665
H32C H10C 3.4958 no 2_665
H32C H14C 3.0447 no 2_665
H32C H24 3.1787 no 2_665

loop_
_geom_torsion_atom_site_label_1
_geom_torsion_atom_site_label_2
_geom_torsion_atom_site_label_3
_geom_torsion_atom_site_label_4
_geom_torsion
_geom_torsion_publ_flag
S1 P1 C1 C2 -118.81(16) no
S1 P1 C1 C6 54.1(3) no
S1 P1 C19 C20 53.7(3) no
S1 P1 C19 C24 -126.14(15) no
C1 P1 C19 C20 -170.0(2) no
C1 P1 C19 C24 10.1(3) no
C19 P1 C1 C2 102.64(19) no
C19 P1 C1 C6 -84.5(3) no
P1 C1 C2 C3 171.84(17) no
P1 C1 C2 C7 -6.9(4) no
P1 C1 C6 C5 -170.52(18) no
P1 C1 C6 C15 4.1(5) no
C2 C1 C6 C5 2.2(4) no
C2 C1 C6 C15 176.8(3) no
C6 C1 C2 C3 -1.4(4) no
C6 C1 C2 C7 179.8(3) no
C1 C2 C3 C4 -0.2(5) no
C1 C2 C7 C8 72.6(3) no
C1 C2 C7 C9 -56.3(4) no
C1 C2 C7 C10 -171.9(3) no
C3 C2 C7 C8 -106.2(3) no
C3 C2 C7 C9 124.9(3) no
C3 C2 C7 C10 9.3(4) no
C7 C2 C3 C4 178.7(3) no
C2 C3 C4 C5 1.0(5) no
C2 C3 C4 C11 -178.0(3) no
C3 C4 C5 C6 -0.1(5) no
C3 C4 C11 C12 -3.8(4) no
C3 C4 C11 C13 116.2(3) no
C3 C4 C11 C14 -124.2(3) no
C5 C4 C11 C12 177.3(3) no
C5 C4 C11 C13 -62.8(4) no
C5 C4 C11 C14 56.8(4) no
C11 C4 C5 C6 178.9(3) no
C4 C5 C6 C1 -1.5(5) no
C4 C5 C6 C15 -176.9(3) no
C1 C6 C15 C16 31.8(5) no
C1 C6 C15 C17 -93.3(4) no
C1 C6 C15 C18 150.7(3) no
C5 C6 C15 C16 -153.4(3) no
C5 C6 C15 C17 81.5(3) no
C5 C6 C15 C18 -34.5(4) no
P1 C19 C20 C21 -172.97(18) no
P1 C19 C20 C25 6.5(4) no
P1 C19 C24 C23 175.32(18) no
C20 C19 C24 C23 -4.6(4) no
C24 C19 C20 C21 6.9(4) no
C24 C19 C20 C25 -173.6(3) no
C19 C20 C21 C22 -3.7(4) no
C19 C20 C25 C26 35.3(4) no
C19 C20 C25 C27 155.5(3) no
C19 C20 C25 C28 -87.3(3) no
C21 C20 C25 C26 -145.2(3) no
C21 C20 C25 C27 -25.0(3) no
C21 C20 C25 C28 92.1(3) no
C25 C20 C21 C22 176.7(3) no
C20 C21 C22 C23 -2.1(4) no
C20 C21 C22 C29 176.8(3) no
C21 C22 C23 C24 4.9(4) no
C21 C22 C29 C30 0.1(4) no
C21 C22 C29 C31 -118.1(3) no
C21 C22 C29 C32 120.7(3) no
C23 C22 C29 C30 179.0(3) no
C23 C22 C29 C31 60.8(4) no
C23 C22 C29 C32 -60.4(4) no
C29 C22 C23 C24 -174.1(3) no
C22 C23 C24 C19 -1.7(5) no
